data_1574958
loop_
_publ_author_name
'Xu, Huihui'
'Le&#xf3;n Baeza, Jos&#xe9; Miguel'
'Baceiredo, Antoine'
'Rojas Guerrero, Ren&#xe9; Segundo'
'Saffon-Merceron, Nathalie'
'Branchadell, Vicen&#xe7;'
'Kato, Tsuyoshi'

_publ_section_title
;
 Aluminacyclopropene-phosphine complex: a carbene-exchange reagent.
;
_journal_issue 31
_journal_name_full 'Chemical science'
_journal_page_first 14225
_journal_page_last 14230
_journal_paper_doi 10.1039/d5sc03846d
_journal_volume 16
_journal_year 2025
_chemical_formula_sum 'C75 H130 Al2 N6 P2 Si2'
_chemical_formula_weight 1287.92
_space_group_crystal_system triclinic
_space_group_IT_number 2
_space_group_name_Hall '-P 1'
_space_group_name_H-M_alt 'P -1'
_atom_sites_solution_hydrogens geom
_atom_sites_solution_primary dual
_atom_sites_solution_secondary difmap
_audit_creation_method SHELXL-2019/2
_audit_update_record
;
2025-04-04 deposited with the CCDC.	2025-06-30 downloaded from the CCDC.
;
_cell_angle_alpha 91.039(2)
_cell_angle_beta 104.121(2)
_cell_angle_gamma 105.729(2)
_cell_formula_units_Z 1
_cell_length_a 10.4696(7)
_cell_length_b 10.7334(7)
_cell_length_c 19.3518(13)
_cell_measurement_reflns_used 9997
_cell_measurement_temperature 193(2)
_cell_measurement_theta_max 28.14
_cell_measurement_theta_min 2.60
_cell_volume 2021.7(2)
_computing_cell_refinement 'Bruker SAINT'
_computing_data_collection 'Bruker APEX3'
_computing_data_reduction 'Bruker SAINT'
_computing_molecular_graphics 'Bruker SHELXTL'
_computing_publication_material 'Bruker SHELXTL'
_computing_structure_refinement 'SHELXL-2019/2 (Sheldrick, 2019)'
_computing_structure_solution 'SHELXT (Sheldrick 2015)'
_diffrn_ambient_temperature 193(2)
_diffrn_measured_fraction_theta_full 0.998
_diffrn_measured_fraction_theta_max 0.994
_diffrn_measurement_device_type 'Bruker D8-Venture Photon III-C14 detector'
_diffrn_measurement_method 'Phi and omega scans'
_diffrn_radiation_type MoK\a
_diffrn_radiation_wavelength 0.71073
_diffrn_reflns_av_R_equivalents 0.0714
_diffrn_reflns_av_unetI/netI 0.0415
_diffrn_reflns_Laue_measured_fraction_full 0.998
_diffrn_reflns_Laue_measured_fraction_max 0.994
_diffrn_reflns_limit_h_max 13
_diffrn_reflns_limit_h_min -13
_diffrn_reflns_limit_k_max 14
_diffrn_reflns_limit_k_min -14
_diffrn_reflns_limit_l_max 25
_diffrn_reflns_limit_l_min -25
_diffrn_reflns_number 73223
_diffrn_reflns_point_group_measured_fraction_full 0.998
_diffrn_reflns_point_group_measured_fraction_max 0.994
_diffrn_reflns_theta_full 25.242
_diffrn_reflns_theta_max 28.415
_diffrn_reflns_theta_min 2.597
_diffrn_source 'Fine-focus sealed tube'
_exptl_absorpt_coefficient_mu 0.146
_exptl_absorpt_correction_T_max 0.7457
_exptl_absorpt_correction_T_min 0.6995
_exptl_absorpt_correction_type multi-scan
_exptl_absorpt_process_details 'SADABS (Bruker-AXS)'
_exptl_crystal_colour colourless
_exptl_crystal_density_diffrn 1.058
_exptl_crystal_description plate
_exptl_crystal_F_000 706
_exptl_crystal_size_max 0.400
_exptl_crystal_size_mid 0.120
_exptl_crystal_size_min 0.040
_refine_diff_density_max 0.900
_refine_diff_density_min -0.322
_refine_diff_density_rms 0.056
_refine_ls_extinction_method none
_refine_ls_goodness_of_fit_ref 1.021
_refine_ls_hydrogen_treatment constr
_refine_ls_matrix_type full
_refine_ls_number_parameters 500
_refine_ls_number_reflns 10097
_refine_ls_number_restraints 347
_refine_ls_restrained_S_all 1.023
_refine_ls_R_factor_all 0.0877
_refine_ls_R_factor_gt 0.0572
_refine_ls_shift/su_max 0.001
_refine_ls_shift/su_mean 0.000
_refine_ls_structure_factor_coef Fsqd
_refine_ls_weighting_details 'w=1/[\s^2^(Fo^2^)+(0.0951P)^2^+0.7759P] where P=(Fo^2^+2Fc^2^)/3'
_refine_ls_weighting_scheme calc
_refine_ls_wR_factor_gt 0.1532
_refine_ls_wR_factor_ref 0.1758
_reflns_Friedel_coverage 0.000
_reflns_number_gt 7110
_reflns_number_total 10097
_reflns_threshold_expression 'I > 2\s(I)'
_cod_data_source_file d5sc03846d2.cif
_cod_data_source_block 1
_cod_depositor_comments 'Adding full bibliography for 1574958--1574964.cif.'
_cod_database_code 1574958
_shelx_shelxl_version_number 2019/2
_shelx_space_group_comment
; 
The symmetry employed for this shelxl refinement is uniquely defined 
by the following loop, which should always be used as a source of 
symmetry information in preference to the above space-group names. 
They are only intended as comments. 
;
_shelx_estimated_absorpt_t_min 0.944
_shelx_estimated_absorpt_t_max 0.994

loop_
_space_group_symop_operation_xyz
'x, y, z'
'-x, -y, -z'

loop_
_atom_site_label
_atom_site_type_symbol
_atom_site_fract_x
_atom_site_fract_y
_atom_site_fract_z
_atom_site_U_iso_or_equiv
_atom_site_adp_type
_atom_site_occupancy
_atom_site_site_symmetry_order
_atom_site_calc_flag
_atom_site_refinement_flags_posn
_atom_site_refinement_flags_adp
_atom_site_refinement_flags_occupancy
_atom_site_disorder_assembly
_atom_site_disorder_group
Al1 Al 0.41627(6) 0.46112(5) 0.69226(3) 0.02913(15) Uani 1 1 d . . . . .
P1 P 0.41550(5) 0.68428(5) 0.71166(3) 0.02853(13) Uani 1 1 d . . . . .
Si1 Si 0.38592(7) 0.88383(6) 0.64839(3) 0.03463(15) Uani 1 1 d . . . . .
N1 N 0.44550(18) 0.45097(15) 0.79192(8) 0.0298(3) Uani 1 1 d . . . . .
N2 N 0.51747(18) 0.81614(16) 0.68547(10) 0.0367(4) Uani 1 1 d . . . . .
N3 N 0.28406(18) 0.74460(17) 0.67411(9) 0.0332(4) Uani 1 1 d . . . . .
C1 C 0.4435(3) 0.6775(2) 0.80277(11) 0.0433(5) Uani 1 1 d D U . . .
C2 C 0.4531(2) 0.56084(19) 0.82954(10) 0.0327(4) Uani 1 1 d D U . . .
C3 C 0.4596(9) 0.5726(8) 0.9093(4) 0.0384(15) Uani 0.507(5) 1 d D U P A 1
H3 H 0.443582 0.489219 0.932469 0.046 Uiso 0.507(5) 1 calc R U P A 1
C4 C 0.5975(6) 0.6745(5) 0.9416(3) 0.0445(11) Uani 0.507(5) 1 d D U P A 1
H4A H 0.621120 0.679778 0.994576 0.053 Uiso 0.507(5) 1 calc R U P A 1
H4B H 0.672268 0.654049 0.924915 0.053 Uiso 0.507(5) 1 calc R U P A 1
C5 C 0.5731(5) 0.8008(5) 0.9144(3) 0.0451(11) Uani 0.507(5) 1 d D U P A 1
H5A H 0.638758 0.840883 0.886398 0.054 Uiso 0.507(5) 1 calc R U P A 1
H5B H 0.582055 0.863792 0.954510 0.054 Uiso 0.507(5) 1 calc R U P A 1
C6 C 0.4261(6) 0.7577(5) 0.8671(3) 0.0376(11) Uani 0.507(5) 1 d D U P A 1
H6 H 0.380864 0.828053 0.854280 0.045 Uiso 0.507(5) 1 calc R U P A 1
C7 C 0.3577(8) 0.6524(6) 0.9116(4) 0.0413(13) Uani 0.507(5) 1 d D U P A 1
H7A H 0.364410 0.686683 0.960572 0.050 Uiso 0.507(5) 1 calc R U P A 1
H7B H 0.261350 0.605109 0.887062 0.050 Uiso 0.507(5) 1 calc R U P A 1
C3' C 0.4910(10) 0.5889(8) 0.9106(4) 0.0409(16) Uani 0.493(5) 1 d D U P A 2
H3' H 0.527097 0.523301 0.939163 0.049 Uiso 0.493(5) 1 calc R U P A 2
C4' C 0.3611(8) 0.6125(7) 0.9246(4) 0.0452(14) Uani 0.493(5) 1 d D U P A 2
H4C H 0.365792 0.615493 0.976313 0.054 Uiso 0.493(5) 1 calc R U P A 2
H4D H 0.278034 0.543682 0.898628 0.054 Uiso 0.493(5) 1 calc R U P A 2
C5' C 0.3603(6) 0.7471(5) 0.8955(3) 0.0457(12) Uani 0.493(5) 1 d D U P A 2
H5C H 0.275748 0.740271 0.857290 0.055 Uiso 0.493(5) 1 calc R U P A 2
H5D H 0.368103 0.812382 0.934274 0.055 Uiso 0.493(5) 1 calc R U P A 2
C6' C 0.4889(6) 0.7822(5) 0.8658(3) 0.0369(11) Uani 0.493(5) 1 d D U P A 2
H6' H 0.523282 0.874382 0.855368 0.044 Uiso 0.493(5) 1 calc R U P A 2
C7' C 0.5882(5) 0.7289(5) 0.9225(3) 0.0388(10) Uani 0.493(5) 1 d D U P A 2
H7C H 0.675988 0.734682 0.910342 0.047 Uiso 0.493(5) 1 calc R U P A 2
H7D H 0.605773 0.769845 0.971476 0.047 Uiso 0.493(5) 1 calc R U P A 2
C8 C 0.3943(3) 1.0392(2) 0.69481(14) 0.0565(7) Uani 1 1 d . . . . .
H8A H 0.304271 1.055575 0.680708 0.085 Uiso 1 1 calc R U . . .
H8B H 0.462963 1.110152 0.681648 0.085 Uiso 1 1 calc R U . . .
H8C H 0.420250 1.034252 0.746668 0.085 Uiso 1 1 calc R U . . .
C9 C 0.3532(3) 0.8996(3) 0.55086(13) 0.0538(6) Uani 1 1 d . . . . .
H9A H 0.355488 0.819832 0.526344 0.081 Uiso 1 1 calc R U . . .
H9B H 0.424122 0.973504 0.541801 0.081 Uiso 1 1 calc R U . . .
H9C H 0.262769 0.913777 0.532881 0.081 Uiso 1 1 calc R U . . .
C10 C 0.6681(2) 0.8585(2) 0.69883(15) 0.0480(6) Uani 1 1 d D U . . .
C11 C 0.6888(13) 0.846(2) 0.6260(6) 0.078(3) Uani 0.331(12) 1 d D U P B 1
H11A H 0.648632 0.754899 0.605806 0.117 Uiso 0.331(12) 1 calc R U P B 1
H11B H 0.787343 0.871957 0.628901 0.117 Uiso 0.331(12) 1 calc R U P B 1
H11C H 0.644045 0.901299 0.595243 0.117 Uiso 0.331(12) 1 calc R U P B 1
C12 C 0.7175(19) 0.9905(13) 0.7372(12) 0.095(4) Uani 0.331(12) 1 d D U P B 1
H12A H 0.696368 1.053819 0.703671 0.143 Uiso 0.331(12) 1 calc R U P B 1
H12B H 0.817031 1.012682 0.757780 0.143 Uiso 0.331(12) 1 calc R U P B 1
H12C H 0.671688 0.992139 0.775640 0.143 Uiso 0.331(12) 1 calc R U P B 1
C13 C 0.7254(12) 0.7594(13) 0.7451(6) 0.053(2) Uani 0.331(12) 1 d D U P B 1
H13A H 0.707121 0.764330 0.792268 0.080 Uiso 0.331(12) 1 calc R U P B 1
H13B H 0.824741 0.779945 0.750861 0.080 Uiso 0.331(12) 1 calc R U P B 1
H13C H 0.680620 0.671420 0.721519 0.080 Uiso 0.331(12) 1 calc R U P B 1
C11' C 0.7312(7) 0.7487(7) 0.7112(7) 0.089(2) Uani 0.669(12) 1 d D U P B 2
H11D H 0.695518 0.696377 0.746947 0.134 Uiso 0.669(12) 1 calc R U P B 2
H11E H 0.831251 0.783571 0.728510 0.134 Uiso 0.669(12) 1 calc R U P B 2
H11F H 0.708321 0.694204 0.666228 0.134 Uiso 0.669(12) 1 calc R U P B 2
C12' C 0.7093(6) 0.9370(10) 0.6378(3) 0.094(2) Uani 0.669(12) 1 d D U P B 2
H12D H 0.652050 0.891522 0.591606 0.141 Uiso 0.669(12) 1 calc R U P B 2
H12E H 0.806117 0.946067 0.640403 0.141 Uiso 0.669(12) 1 calc R U P B 2
H12F H 0.695950 1.023353 0.642550 0.141 Uiso 0.669(12) 1 calc R U P B 2
C13' C 0.7302(8) 0.9576(7) 0.7673(3) 0.0679(17) Uani 0.669(12) 1 d D U P B 2
H13D H 0.680346 1.023427 0.763817 0.102 Uiso 0.669(12) 1 calc R U P B 2
H13E H 0.827432 1.000000 0.770958 0.102 Uiso 0.669(12) 1 calc R U P B 2
H13F H 0.721643 0.911374 0.809888 0.102 Uiso 0.669(12) 1 calc R U P B 2
C14 C 0.1359(2) 0.6777(3) 0.65488(13) 0.0458(5) Uani 1 1 d . . . . .
C15 C 0.0983(3) 0.5872(4) 0.7085(2) 0.0940(14) Uani 1 1 d . . . . .
H15A H 0.151226 0.523859 0.712799 0.141 Uiso 1 1 calc R U . . .
H15B H -0.000039 0.541591 0.693114 0.141 Uiso 1 1 calc R U . . .
H15C H 0.118934 0.636496 0.754931 0.141 Uiso 1 1 calc R U . . .
C16 C 0.0990(3) 0.5984(3) 0.58171(17) 0.0688(8) Uani 1 1 d . . . . .
H16A H 0.121346 0.657233 0.545498 0.103 Uiso 1 1 calc R U . . .
H16B H 0.000602 0.552765 0.567941 0.103 Uiso 1 1 calc R U . . .
H16C H 0.151771 0.534965 0.585316 0.103 Uiso 1 1 calc R U . . .
C17 C 0.0603(3) 0.7806(4) 0.6458(2) 0.0789(10) Uani 1 1 d . . . . .
H17A H 0.079539 0.830508 0.691881 0.118 Uiso 1 1 calc R U . . .
H17B H -0.038673 0.738880 0.628442 0.118 Uiso 1 1 calc R U . . .
H17C H 0.091151 0.839099 0.611065 0.118 Uiso 1 1 calc R U . . .
C18 C 0.4612(2) 0.34003(18) 0.82997(10) 0.0310(4) Uani 1 1 d . . . . .
C19 C 0.5920(2) 0.3211(2) 0.85278(12) 0.0375(5) Uani 1 1 d . . . . .
C20 C 0.6033(3) 0.2111(2) 0.88813(13) 0.0458(6) Uani 1 1 d . . . . .
H20 H 0.690658 0.195816 0.903328 0.055 Uiso 1 1 calc R U . . .
C21 C 0.4899(3) 0.1237(2) 0.90155(12) 0.0487(6) Uani 1 1 d . . . . .
H21 H 0.500035 0.049579 0.926002 0.058 Uiso 1 1 calc R U . . .
C22 C 0.3634(3) 0.1439(2) 0.87965(12) 0.0457(6) Uani 1 1 d . . . . .
H22 H 0.286212 0.083096 0.889062 0.055 Uiso 1 1 calc R U . . .
C23 C 0.3452(2) 0.2520(2) 0.84371(11) 0.0373(5) Uani 1 1 d . . . . .
C24 C 0.7192(3) 0.4158(3) 0.84027(16) 0.0521(6) Uani 1 1 d . . . . .
H24 H 0.693364 0.494436 0.821962 0.063 Uiso 1 1 calc R U . . .
C25 C 0.7694(3) 0.3572(4) 0.78340(19) 0.0745(9) Uani 1 1 d . . . . .
H25A H 0.795787 0.279801 0.800079 0.112 Uiso 1 1 calc R U . . .
H25B H 0.849041 0.421159 0.774506 0.112 Uiso 1 1 calc R U . . .
H25C H 0.695702 0.332814 0.739030 0.112 Uiso 1 1 calc R U . . .
C26 C 0.8356(4) 0.4602(4) 0.9095(2) 0.0853(11) Uani 1 1 d . . . . .
H26A H 0.802289 0.498383 0.945431 0.128 Uiso 1 1 calc R U . . .
H26B H 0.913240 0.525162 0.899346 0.128 Uiso 1 1 calc R U . . .
H26C H 0.865421 0.385255 0.927625 0.128 Uiso 1 1 calc R U . . .
C27 C 0.2035(3) 0.2716(3) 0.82056(15) 0.0522(6) Uani 1 1 d . . . . .
H27 H 0.214374 0.359833 0.802872 0.063 Uiso 1 1 calc R U . . .
C28 C 0.1348(4) 0.2671(5) 0.8815(2) 0.0934(12) Uani 1 1 d . . . . .
H28A H 0.110751 0.178155 0.895477 0.140 Uiso 1 1 calc R U . . .
H28B H 0.051288 0.294903 0.865869 0.140 Uiso 1 1 calc R U . . .
H28C H 0.198010 0.325433 0.922513 0.140 Uiso 1 1 calc R U . . .
C29 C 0.1113(4) 0.1732(5) 0.7592(2) 0.0985(14) Uani 1 1 d . . . . .
H29A H 0.148086 0.187095 0.717059 0.148 Uiso 1 1 calc R U . . .
H29B H 0.018596 0.183712 0.747807 0.148 Uiso 1 1 calc R U . . .
H29C H 0.107801 0.085144 0.772963 0.148 Uiso 1 1 calc R U . . .
C30 C 0.3261(3) 0.3410(2) 0.61028(12) 0.0425(5) Uani 1 1 d . . . . .
C31 C 0.4647(3) 0.3765(2) 0.62119(12) 0.0409(5) Uani 1 1 d . . . . .
C32 C 0.2182(3) 0.2537(3) 0.55025(16) 0.0702(9) Uani 1 1 d . . . . .
H32A H 0.200284 0.305761 0.509163 0.084 Uiso 1 1 calc R U . . .
H32B H 0.256312 0.185859 0.535201 0.084 Uiso 1 1 calc R U . . .
C33 C 0.0857(4) 0.1885(4) 0.5651(2) 0.0890(12) Uani 1 1 d . . . . .
H33A H 0.098858 0.125713 0.600342 0.133 Uiso 1 1 calc R U . . .
H33B H 0.020168 0.143157 0.520750 0.133 Uiso 1 1 calc R U . . .
H33C H 0.049824 0.253451 0.584053 0.133 Uiso 1 1 calc R U . . .
C34 C 0.5494(3) 0.3350(3) 0.57732(16) 0.0597(7) Uani 1 1 d . . . . .
H34A H 0.583125 0.263865 0.599863 0.072 Uiso 1 1 calc R U . . .
H34B H 0.489606 0.299827 0.529069 0.072 Uiso 1 1 calc R U . . .
C35 C 0.6698(4) 0.4417(4) 0.5696(2) 0.0912(13) Uani 1 1 d . . . . .
H35A H 0.637096 0.506295 0.540714 0.137 Uiso 1 1 calc R U . . .
H35B H 0.726334 0.405436 0.545987 0.137 Uiso 1 1 calc R U . . .
H35C H 0.724825 0.483126 0.617014 0.137 Uiso 1 1 calc R U . . .
C36 C 0.1029(12) 0.8257(11) 0.9377(8) 0.121(4) Uani 0.5 1 d D U P C -1
H36A H 0.190911 0.890699 0.941038 0.182 Uiso 0.5 1 calc R U P C -1
H36B H 0.077446 0.767973 0.893758 0.182 Uiso 0.5 1 calc R U P C -1
H36C H 0.111501 0.774603 0.979211 0.182 Uiso 0.5 1 calc R U P C -1
C37 C -0.0028(12) 0.8910(12) 0.9366(7) 0.111(3) Uani 0.5 1 d D U P C -1
H37A H -0.089882 0.825242 0.936569 0.133 Uiso 0.5 1 calc R U P C -1
H37B H -0.018294 0.934282 0.891822 0.133 Uiso 0.5 1 calc R U P C -1
C38 C 0.0345(10) 0.9910(11) 0.9997(7) 0.091(3) Uani 0.5 1 d D U P C -1
H38A H 0.051086 0.948517 1.044713 0.110 Uiso 0.5 1 calc R U P C -1
H38B H 0.120416 1.058249 0.999419 0.110 Uiso 0.5 1 calc R U P C -1
C39 C -0.0758(12) 1.0530(13) 0.9971(7) 0.103(3) Uani 0.5 1 d D U P C -1
H39A H -0.159730 0.986567 1.001008 0.123 Uiso 0.5 1 calc R U P C -1
H39B H -0.097197 1.089457 0.950475 0.123 Uiso 0.5 1 calc R U P C -1
C40 C -0.0364(15) 1.1583(15) 1.0557(11) 0.141(5) Uani 0.5 1 d D U P C -1
H40A H -0.063401 1.122021 1.097861 0.212 Uiso 0.5 1 calc R U P C -1
H40B H -0.082943 1.224600 1.040044 0.212 Uiso 0.5 1 calc R U P C -1
H40C H 0.063310 1.197747 1.067997 0.212 Uiso 0.5 1 calc R U P C -1

loop_
_atom_site_aniso_label
_atom_site_aniso_U_11
_atom_site_aniso_U_22
_atom_site_aniso_U_33
_atom_site_aniso_U_23
_atom_site_aniso_U_13
_atom_site_aniso_U_12
Al1 0.0366(3) 0.0252(3) 0.0262(3) 0.0003(2) 0.0098(2) 0.0085(2)
P1 0.0349(3) 0.0253(2) 0.0266(2) 0.00176(18) 0.0073(2) 0.01107(19)
Si1 0.0493(4) 0.0313(3) 0.0292(3) 0.0072(2) 0.0140(2) 0.0174(2)
N1 0.0413(9) 0.0234(7) 0.0263(8) 0.0026(6) 0.0109(7) 0.0099(7)
N2 0.0369(9) 0.0283(8) 0.0435(10) 0.0044(7) 0.0097(8) 0.0077(7)
N3 0.0349(9) 0.0370(9) 0.0327(9) 0.0077(7) 0.0110(7) 0.0162(7)
C1 0.0755(16) 0.0319(10) 0.0255(9) -0.0012(8) 0.0061(10) 0.0267(11)
C2 0.0428(11) 0.0318(10) 0.0256(9) 0.0004(7) 0.0070(8) 0.0158(8)
C3 0.057(3) 0.032(2) 0.026(2) 0.0017(19) 0.007(2) 0.016(2)
C4 0.059(3) 0.038(2) 0.035(2) -0.0015(19) 0.001(2) 0.019(2)
C5 0.059(3) 0.037(2) 0.035(2) -0.0028(19) 0.0056(19) 0.014(2)
C6 0.057(3) 0.033(2) 0.029(2) -0.0002(16) 0.012(2) 0.022(2)
C7 0.063(2) 0.041(3) 0.031(3) 0.003(2) 0.022(2) 0.025(2)
C3' 0.060(3) 0.038(3) 0.026(2) 0.003(2) 0.007(2) 0.020(2)
C4' 0.064(3) 0.041(3) 0.036(3) 0.006(2) 0.022(2) 0.016(3)
C5' 0.064(3) 0.041(2) 0.039(2) -0.0055(19) 0.021(2) 0.020(2)
C6' 0.058(3) 0.029(2) 0.029(2) -0.0010(16) 0.017(2) 0.016(2)
C7' 0.057(2) 0.031(2) 0.028(2) -0.0016(19) 0.0057(18) 0.016(2)
C8 0.091(2) 0.0402(13) 0.0490(14) 0.0053(11) 0.0201(14) 0.0334(14)
C9 0.0752(18) 0.0596(16) 0.0341(12) 0.0142(11) 0.0212(12) 0.0243(14)
C10 0.0382(12) 0.0471(13) 0.0603(15) 0.0041(11) 0.0203(11) 0.0081(10)
C11 0.052(5) 0.135(8) 0.073(5) 0.041(6) 0.037(4) 0.048(6)
C12 0.061(6) 0.071(6) 0.133(9) -0.013(7) 0.018(8) -0.006(5)
C13 0.025(4) 0.081(6) 0.052(5) 0.011(5) 0.007(4) 0.017(4)
C11' 0.044(3) 0.065(3) 0.159(7) 0.003(4) 0.026(5) 0.018(2)
C12' 0.064(3) 0.129(6) 0.071(3) 0.020(4) 0.035(3) -0.019(4)
C13' 0.048(3) 0.076(4) 0.063(3) -0.010(3) 0.011(3) -0.007(3)
C14 0.0342(11) 0.0549(14) 0.0478(13) 0.0060(11) 0.0084(10) 0.0138(10)
C15 0.0505(18) 0.128(3) 0.081(2) 0.045(2) 0.0154(17) -0.0119(19)
C16 0.0573(17) 0.074(2) 0.0637(18) -0.0111(15) 0.0034(14) 0.0122(15)
C17 0.0517(17) 0.100(3) 0.095(3) 0.001(2) 0.0172(17) 0.0402(18)
C18 0.0441(11) 0.0229(9) 0.0276(9) 0.0011(7) 0.0111(8) 0.0103(8)
C19 0.0461(12) 0.0314(10) 0.0362(11) 0.0019(8) 0.0094(9) 0.0143(9)
C20 0.0642(16) 0.0375(12) 0.0407(12) 0.0031(9) 0.0077(11) 0.0278(11)
C21 0.091(2) 0.0280(10) 0.0329(11) 0.0042(8) 0.0196(12) 0.0236(12)
C22 0.0703(16) 0.0282(10) 0.0401(12) 0.0052(9) 0.0239(12) 0.0076(10)
C23 0.0506(13) 0.0296(10) 0.0334(10) 0.0032(8) 0.0163(9) 0.0089(9)
C24 0.0398(13) 0.0484(14) 0.0697(17) 0.0113(12) 0.0131(12) 0.0155(11)
C25 0.0523(17) 0.095(2) 0.076(2) 0.0077(19) 0.0261(16) 0.0125(16)
C26 0.062(2) 0.084(2) 0.087(3) -0.013(2) 0.0050(18) -0.0016(18)
C27 0.0457(14) 0.0507(14) 0.0597(16) 0.0172(12) 0.0208(12) 0.0058(11)
C28 0.090(3) 0.119(3) 0.104(3) 0.028(3) 0.059(2) 0.052(2)
C29 0.0482(18) 0.132(4) 0.094(3) -0.030(3) 0.0019(18) 0.007(2)
C30 0.0593(15) 0.0329(11) 0.0338(11) -0.0011(9) 0.0124(10) 0.0105(10)
C31 0.0555(14) 0.0348(11) 0.0365(11) -0.0008(9) 0.0178(10) 0.0148(10)
C32 0.071(2) 0.0689(19) 0.0518(16) -0.0185(14) 0.0072(15) -0.0012(16)
C33 0.072(2) 0.090(3) 0.068(2) -0.0018(18) -0.0092(18) -0.0141(19)
C34 0.0719(18) 0.0600(16) 0.0552(16) -0.0114(13) 0.0300(14) 0.0205(14)
C35 0.095(3) 0.088(3) 0.103(3) -0.012(2) 0.067(2) 0.010(2)
C36 0.105(8) 0.086(6) 0.172(10) 0.041(6) 0.041(8) 0.020(6)
C37 0.073(6) 0.102(7) 0.135(6) 0.039(5) 0.005(5) 0.003(5)
C38 0.063(7) 0.097(6) 0.108(4) 0.054(4) 0.022(6) 0.008(5)
C39 0.066(7) 0.113(8) 0.116(6) 0.049(5) 0.017(5) 0.008(5)
C40 0.086(10) 0.112(10) 0.224(13) 0.011(8) 0.046(10) 0.020(8)

loop_
_atom_type_symbol
_atom_type_description
_atom_type_scat_dispersion_real
_atom_type_scat_dispersion_imag
_atom_type_scat_source
C C 0.0033 0.0016 'International Tables Vol C Tables 4.2.6.8 and 6.1.1.4'
H H 0.0000 0.0000 'International Tables Vol C Tables 4.2.6.8 and 6.1.1.4'
Al Al 0.0645 0.0514 'International Tables Vol C Tables 4.2.6.8 and 6.1.1.4'
N N 0.0061 0.0033 'International Tables Vol C Tables 4.2.6.8 and 6.1.1.4'
P P 0.1023 0.0942 'International Tables Vol C Tables 4.2.6.8 and 6.1.1.4'
Si Si 0.0817 0.0704 'International Tables Vol C Tables 4.2.6.8 and 6.1.1.4'

loop_
_geom_angle_atom_site_label_1
_geom_angle_atom_site_label_2
_geom_angle_atom_site_label_3
_geom_angle
_geom_angle_site_symmetry_1
_geom_angle_site_symmetry_3
_geom_angle_publ_flag
C31 Al1 N1 133.01(9) . . ?
C31 Al1 C30 42.16(11) . . ?
N1 Al1 C30 134.78(9) . . ?
C31 Al1 P1 131.54(8) . . ?
N1 Al1 P1 88.06(5) . . ?
C30 Al1 P1 129.20(8) . . ?
N3 P1 N2 85.99(9) . . ?
N3 P1 C1 114.12(10) . . ?
N2 P1 C1 115.24(11) . . ?
N3 P1 Al1 124.84(7) . . ?
N2 P1 Al1 126.07(7) . . ?
C1 P1 Al1 92.69(7) . . ?
N2 Si1 N3 83.03(8) . . ?
N2 Si1 C8 115.39(12) . . ?
N3 Si1 C8 115.50(11) . . ?
N2 Si1 C9 116.01(11) . . ?
N3 Si1 C9 116.04(11) . . ?
C8 Si1 C9 109.11(12) . . ?
C2 N1 C18 118.54(16) . . ?
C2 N1 Al1 114.94(13) . . ?
C18 N1 Al1 126.52(12) . . ?
C10 N2 P1 129.41(16) . . ?
C10 N2 Si1 134.80(15) . . ?
P1 N2 Si1 95.49(9) . . ?
C14 N3 P1 128.28(15) . . ?
C14 N3 Si1 134.37(15) . . ?
P1 N3 Si1 95.45(9) . . ?
C2 C1 C6' 108.4(3) . . ?
C2 C1 C6 103.9(2) . . ?
C2 C1 P1 117.40(15) . . ?
C6' C1 P1 133.0(2) . . ?
C6 C1 P1 136.6(2) . . ?
N1 C2 C1 126.90(18) . . ?
N1 C2 C3' 127.7(4) . . ?
C1 C2 C3' 105.0(4) . . ?
N1 C2 C3 124.8(4) . . ?
C1 C2 C3 108.0(4) . . ?
C2 C3 C4 103.5(6) . . ?
C2 C3 C7 102.3(5) . . ?
C4 C3 C7 101.2(6) . . ?
C2 C3 H3 115.9 . . ?
C4 C3 H3 115.9 . . ?
C7 C3 H3 115.9 . . ?
C5 C4 C3 103.6(5) . . ?
C5 C4 H4A 111.0 . . ?
C3 C4 H4A 111.0 . . ?
C5 C4 H4B 111.0 . . ?
C3 C4 H4B 111.0 . . ?
H4A C4 H4B 109.0 . . ?
C4 C5 C6 103.5(4) . . ?
C4 C5 H5A 111.1 . . ?
C6 C5 H5A 111.1 . . ?
C4 C5 H5B 111.1 . . ?
C6 C5 H5B 111.1 . . ?
H5A C5 H5B 109.0 . . ?
C5 C6 C7 100.4(5) . . ?
C5 C6 C1 101.2(4) . . ?
C7 C6 C1 104.4(4) . . ?
C5 C6 H6 116.2 . . ?
C7 C6 H6 116.2 . . ?
C1 C6 H6 116.2 . . ?
C3 C7 C6 92.6(5) . . ?
C3 C7 H7A 113.2 . . ?
C6 C7 H7A 113.2 . . ?
C3 C7 H7B 113.2 . . ?
C6 C7 H7B 113.2 . . ?
H7A C7 H7B 110.5 . . ?
C2 C3' C4' 103.1(6) . . ?
C2 C3' C7' 102.6(5) . . ?
C4' C3' C7' 101.1(6) . . ?
C2 C3' H3' 116.0 . . ?
C4' C3' H3' 116.0 . . ?
C7' C3' H3' 116.0 . . ?
C3' C4' C5' 103.8(6) . . ?
C3' C4' H4C 111.0 . . ?
C5' C4' H4C 111.0 . . ?
C3' C4' H4D 111.0 . . ?
C5' C4' H4D 111.0 . . ?
H4C C4' H4D 109.0 . . ?
C6' C5' C4' 102.7(5) . . ?
C6' C5' H5C 111.2 . . ?
C4' C5' H5C 111.2 . . ?
C6' C5' H5D 111.2 . . ?
C4' C5' H5D 111.2 . . ?
H5C C5' H5D 109.1 . . ?
C1 C6' C5' 100.4(4) . . ?
C1 C6' C7' 102.2(4) . . ?
C5' C6' C7' 100.3(4) . . ?
C1 C6' H6' 117.0 . . ?
C5' C6' H6' 117.0 . . ?
C7' C6' H6' 117.0 . . ?
C3' C7' C6' 94.1(5) . . ?
C3' C7' H7C 112.9 . . ?
C6' C7' H7C 112.9 . . ?
C3' C7' H7D 112.9 . . ?
C6' C7' H7D 112.9 . . ?
H7C C7' H7D 110.3 . . ?
Si1 C8 H8A 109.5 . . ?
Si1 C8 H8B 109.5 . . ?
H8A C8 H8B 109.5 . . ?
Si1 C8 H8C 109.5 . . ?
H8A C8 H8C 109.5 . . ?
H8B C8 H8C 109.5 . . ?
Si1 C9 H9A 109.5 . . ?
Si1 C9 H9B 109.5 . . ?
H9A C9 H9B 109.5 . . ?
Si1 C9 H9C 109.5 . . ?
H9A C9 H9C 109.5 . . ?
H9B C9 H9C 109.5 . . ?
N2 C10 C12 107.3(7) . . ?
N2 C10 C11 102.9(6) . . ?
C12 C10 C11 117.5(9) . . ?
N2 C10 C11' 113.0(3) . . ?
N2 C10 C12' 110.0(3) . . ?
C11' C10 C12' 112.1(5) . . ?
N2 C10 C13 107.6(5) . . ?
C12 C10 C13 111.4(9) . . ?
C11 C10 C13 109.4(6) . . ?
N2 C10 C13' 108.9(3) . . ?
C11' C10 C13' 107.8(5) . . ?
C12' C10 C13' 104.6(4) . . ?
C10 C11 H11A 109.5 . . ?
C10 C11 H11B 109.5 . . ?
H11A C11 H11B 109.5 . . ?
C10 C11 H11C 109.5 . . ?
H11A C11 H11C 109.5 . . ?
H11B C11 H11C 109.5 . . ?
C10 C12 H12A 109.5 . . ?
C10 C12 H12B 109.5 . . ?
H12A C12 H12B 109.5 . . ?
C10 C12 H12C 109.5 . . ?
H12A C12 H12C 109.5 . . ?
H12B C12 H12C 109.5 . . ?
C10 C13 H13A 109.5 . . ?
C10 C13 H13B 109.5 . . ?
H13A C13 H13B 109.5 . . ?
C10 C13 H13C 109.5 . . ?
H13A C13 H13C 109.5 . . ?
H13B C13 H13C 109.5 . . ?
C10 C11' H11D 109.5 . . ?
C10 C11' H11E 109.5 . . ?
H11D C11' H11E 109.5 . . ?
C10 C11' H11F 109.5 . . ?
H11D C11' H11F 109.5 . . ?
H11E C11' H11F 109.5 . . ?
C10 C12' H12D 109.5 . . ?
C10 C12' H12E 109.5 . . ?
H12D C12' H12E 109.5 . . ?
C10 C12' H12F 109.5 . . ?
H12D C12' H12F 109.5 . . ?
H12E C12' H12F 109.5 . . ?
C10 C13' H13D 109.5 . . ?
C10 C13' H13E 109.5 . . ?
H13D C13' H13E 109.5 . . ?
C10 C13' H13F 109.5 . . ?
H13D C13' H13F 109.5 . . ?
H13E C13' H13F 109.5 . . ?
N3 C14 C15 111.5(2) . . ?
N3 C14 C17 107.7(2) . . ?
C15 C14 C17 113.0(3) . . ?
N3 C14 C16 108.1(2) . . ?
C15 C14 C16 108.6(3) . . ?
C17 C14 C16 107.8(2) . . ?
C14 C15 H15A 109.5 . . ?
C14 C15 H15B 109.5 . . ?
H15A C15 H15B 109.5 . . ?
C14 C15 H15C 109.5 . . ?
H15A C15 H15C 109.5 . . ?
H15B C15 H15C 109.5 . . ?
C14 C16 H16A 109.5 . . ?
C14 C16 H16B 109.5 . . ?
H16A C16 H16B 109.5 . . ?
C14 C16 H16C 109.5 . . ?
H16A C16 H16C 109.5 . . ?
H16B C16 H16C 109.5 . . ?
C14 C17 H17A 109.5 . . ?
C14 C17 H17B 109.5 . . ?
H17A C17 H17B 109.5 . . ?
C14 C17 H17C 109.5 . . ?
H17A C17 H17C 109.5 . . ?
H17B C17 H17C 109.5 . . ?
C19 C18 C23 121.05(19) . . ?
C19 C18 N1 119.45(18) . . ?
C23 C18 N1 119.51(19) . . ?
C20 C19 C18 118.0(2) . . ?
C20 C19 C24 119.7(2) . . ?
C18 C19 C24 122.24(19) . . ?
C21 C20 C19 121.4(2) . . ?
C21 C20 H20 119.3 . . ?
C19 C20 H20 119.3 . . ?
C22 C21 C20 120.0(2) . . ?
C22 C21 H21 120.0 . . ?
C20 C21 H21 120.0 . . ?
C21 C22 C23 121.4(2) . . ?
C21 C22 H22 119.3 . . ?
C23 C22 H22 119.3 . . ?
C22 C23 C18 118.1(2) . . ?
C22 C23 C27 119.9(2) . . ?
C18 C23 C27 121.94(19) . . ?
C19 C24 C25 110.7(2) . . ?
C19 C24 C26 112.4(2) . . ?
C25 C24 C26 110.3(3) . . ?
C19 C24 H24 107.8 . . ?
C25 C24 H24 107.8 . . ?
C26 C24 H24 107.8 . . ?
C24 C25 H25A 109.5 . . ?
C24 C25 H25B 109.5 . . ?
H25A C25 H25B 109.5 . . ?
C24 C25 H25C 109.5 . . ?
H25A C25 H25C 109.5 . . ?
H25B C25 H25C 109.5 . . ?
C24 C26 H26A 109.5 . . ?
C24 C26 H26B 109.5 . . ?
H26A C26 H26B 109.5 . . ?
C24 C26 H26C 109.5 . . ?
H26A C26 H26C 109.5 . . ?
H26B C26 H26C 109.5 . . ?
C23 C27 C29 111.3(3) . . ?
C23 C27 C28 112.9(2) . . ?
C29 C27 C28 109.9(3) . . ?
C23 C27 H27 107.5 . . ?
C29 C27 H27 107.5 . . ?
C28 C27 H27 107.5 . . ?
C27 C28 H28A 109.5 . . ?
C27 C28 H28B 109.5 . . ?
H28A C28 H28B 109.5 . . ?
C27 C28 H28C 109.5 . . ?
H28A C28 H28C 109.5 . . ?
H28B C28 H28C 109.5 . . ?
C27 C29 H29A 109.5 . . ?
C27 C29 H29B 109.5 . . ?
H29A C29 H29B 109.5 . . ?
C27 C29 H29C 109.5 . . ?
H29A C29 H29C 109.5 . . ?
H29B C29 H29C 109.5 . . ?
C31 C30 C32 128.7(2) . . ?
C31 C30 Al1 68.02(13) . . ?
C32 C30 Al1 163.0(2) . . ?
C30 C31 C34 128.9(2) . . ?
C30 C31 Al1 69.82(13) . . ?
C34 C31 Al1 161.3(2) . . ?
C33 C32 C30 116.8(3) . . ?
C33 C32 H32A 108.1 . . ?
C30 C32 H32A 108.1 . . ?
C33 C32 H32B 108.1 . . ?
C30 C32 H32B 108.1 . . ?
H32A C32 H32B 107.3 . . ?
C32 C33 H33A 109.5 . . ?
C32 C33 H33B 109.5 . . ?
H33A C33 H33B 109.5 . . ?
C32 C33 H33C 109.5 . . ?
H33A C33 H33C 109.5 . . ?
H33B C33 H33C 109.5 . . ?
C35 C34 C31 114.1(2) . . ?
C35 C34 H34A 108.7 . . ?
C31 C34 H34A 108.7 . . ?
C35 C34 H34B 108.7 . . ?
C31 C34 H34B 108.7 . . ?
H34A C34 H34B 107.6 . . ?
C34 C35 H35A 109.5 . . ?
C34 C35 H35B 109.5 . . ?
H35A C35 H35B 109.5 . . ?
C34 C35 H35C 109.5 . . ?
H35A C35 H35C 109.5 . . ?
H35B C35 H35C 109.5 . . ?
C37 C36 H36A 109.5 . . ?
C37 C36 H36B 109.5 . . ?
H36A C36 H36B 109.5 . . ?
C37 C36 H36C 109.5 . . ?
H36A C36 H36C 109.5 . . ?
H36B C36 H36C 109.5 . . ?
C36 C37 C38 112.9(10) . . ?
C36 C37 H37A 109.0 . . ?
C38 C37 H37A 109.0 . . ?
C36 C37 H37B 109.0 . . ?
C38 C37 H37B 109.0 . . ?
H37A C37 H37B 107.8 . . ?
C39 C38 C37 111.1(8) . . ?
C39 C38 H38A 109.4 . . ?
C37 C38 H38A 109.4 . . ?
C39 C38 H38B 109.4 . . ?
C37 C38 H38B 109.4 . . ?
H38A C38 H38B 108.0 . . ?
C38 C39 C40 111.7(9) . . ?
C38 C39 H39A 109.3 . . ?
C40 C39 H39A 109.3 . . ?
C38 C39 H39B 109.3 . . ?
C40 C39 H39B 109.3 . . ?
H39A C39 H39B 107.9 . . ?
C39 C40 H40A 109.5 . . ?
C39 C40 H40B 109.5 . . ?
H40A C40 H40B 109.5 . . ?
C39 C40 H40C 109.5 . . ?
H40A C40 H40C 109.5 . . ?
H40B C40 H40C 109.5 . . ?

loop_
_geom_bond_atom_site_label_1
_geom_bond_atom_site_label_2
_geom_bond_distance
_geom_bond_site_symmetry_2
_geom_bond_publ_flag
Al1 C31 1.876(2) . ?
Al1 N1 1.8875(17) . ?
Al1 C30 1.899(2) . ?
Al1 P1 2.4202(8) . ?
P1 N3 1.6891(17) . ?
P1 N2 1.6943(18) . ?
P1 C1 1.722(2) . ?
Si1 N2 1.7375(19) . ?
Si1 N3 1.7436(18) . ?
Si1 C8 1.850(2) . ?
Si1 C9 1.853(2) . ?
N1 C2 1.348(2) . ?
N1 C18 1.437(2) . ?
N2 C10 1.473(3) . ?
N3 C14 1.472(3) . ?
C1 C2 1.383(3) . ?
C1 C6' 1.534(5) . ?
C1 C6 1.575(5) . ?
C2 C3' 1.525(8) . ?
C2 C3 1.530(8) . ?
C3 C4 1.533(9) . ?
C3 C7 1.546(10) . ?
C3 H3 1.0000 . ?
C4 C5 1.526(7) . ?
C4 H4A 0.9900 . ?
C4 H4B 0.9900 . ?
C5 C6 1.527(7) . ?
C5 H5A 0.9900 . ?
C5 H5B 0.9900 . ?
C6 C7 1.558(8) . ?
C6 H6 1.0000 . ?
C7 H7A 0.9900 . ?
C7 H7B 0.9900 . ?
C3' C4' 1.532(12) . ?
C3' C7' 1.547(9) . ?
C3' H3' 1.0000 . ?
C4' C5' 1.561(7) . ?
C4' H4C 0.9900 . ?
C4' H4D 0.9900 . ?
C5' C6' 1.548(7) . ?
C5' H5C 0.9900 . ?
C5' H5D 0.9900 . ?
C6' C7' 1.548(7) . ?
C6' H6' 1.0000 . ?
C7' H7C 0.9900 . ?
C7' H7D 0.9900 . ?
C8 H8A 0.9800 . ?
C8 H8B 0.9800 . ?
C8 H8C 0.9800 . ?
C9 H9A 0.9800 . ?
C9 H9B 0.9800 . ?
C9 H9C 0.9800 . ?
C10 C12 1.485(13) . ?
C10 C11 1.487(10) . ?
C10 C11' 1.496(7) . ?
C10 C12' 1.543(6) . ?
C10 C13 1.553(11) . ?
C10 C13' 1.570(6) . ?
C11 H11A 0.9800 . ?
C11 H11B 0.9800 . ?
C11 H11C 0.9800 . ?
C12 H12A 0.9800 . ?
C12 H12B 0.9800 . ?
C12 H12C 0.9800 . ?
C13 H13A 0.9800 . ?
C13 H13B 0.9800 . ?
C13 H13C 0.9800 . ?
C11' H11D 0.9800 . ?
C11' H11E 0.9800 . ?
C11' H11F 0.9800 . ?
C12' H12D 0.9800 . ?
C12' H12E 0.9800 . ?
C12' H12F 0.9800 . ?
C13' H13D 0.9800 . ?
C13' H13E 0.9800 . ?
C13' H13F 0.9800 . ?
C14 C15 1.484(4) . ?
C14 C17 1.513(4) . ?
C14 C16 1.546(4) . ?
C15 H15A 0.9800 . ?
C15 H15B 0.9800 . ?
C15 H15C 0.9800 . ?
C16 H16A 0.9800 . ?
C16 H16B 0.9800 . ?
C16 H16C 0.9800 . ?
C17 H17A 0.9800 . ?
C17 H17B 0.9800 . ?
C17 H17C 0.9800 . ?
C18 C19 1.404(3) . ?
C18 C23 1.408(3) . ?
C19 C20 1.393(3) . ?
C19 C24 1.516(3) . ?
C20 C21 1.382(4) . ?
C20 H20 0.9500 . ?
C21 C22 1.366(4) . ?
C21 H21 0.9500 . ?
C22 C23 1.397(3) . ?
C22 H22 0.9500 . ?
C23 C27 1.514(3) . ?
C24 C25 1.523(4) . ?
C24 C26 1.540(4) . ?
C24 H24 1.0000 . ?
C25 H25A 0.9800 . ?
C25 H25B 0.9800 . ?
C25 H25C 0.9800 . ?
C26 H26A 0.9800 . ?
C26 H26B 0.9800 . ?
C26 H26C 0.9800 . ?
C27 C29 1.517(4) . ?
C27 C28 1.520(4) . ?
C27 H27 1.0000 . ?
C28 H28A 0.9800 . ?
C28 H28B 0.9800 . ?
C28 H28C 0.9800 . ?
C29 H29A 0.9800 . ?
C29 H29B 0.9800 . ?
C29 H29C 0.9800 . ?
C30 C31 1.358(3) . ?
C30 C32 1.500(3) . ?
C31 C34 1.508(3) . ?
C32 C33 1.474(5) . ?
C32 H32A 0.9900 . ?
C32 H32B 0.9900 . ?
C33 H33A 0.9800 . ?
C33 H33B 0.9800 . ?
C33 H33C 0.9800 . ?
C34 C35 1.496(4) . ?
C34 H34A 0.9900 . ?
C34 H34B 0.9900 . ?
C35 H35A 0.9800 . ?
C35 H35B 0.9800 . ?
C35 H35C 0.9800 . ?
C36 C37 1.458(13) . ?
C36 H36A 0.9800 . ?
C36 H36B 0.9800 . ?
C36 H36C 0.9800 . ?
C37 C38 1.513(13) . ?
C37 H37A 0.9900 . ?
C37 H37B 0.9900 . ?
C38 C39 1.473(11) . ?
C38 H38A 0.9900 . ?
C38 H38B 0.9900 . ?
C39 C40 1.486(15) . ?
C39 H39A 0.9900 . ?
C39 H39B 0.9900 . ?
C40 H40A 0.9800 . ?
C40 H40B 0.9800 . ?
C40 H40C 0.9800 . ?

loop_
_geom_torsion_atom_site_label_1
_geom_torsion_atom_site_label_2
_geom_torsion_atom_site_label_3
_geom_torsion_atom_site_label_4
_geom_torsion
_geom_torsion_site_symmetry_1
_geom_torsion_site_symmetry_2
_geom_torsion_site_symmetry_3
_geom_torsion_site_symmetry_4
_geom_torsion_publ_flag
C31 Al1 N1 C2 151.21(16) . . . . ?
C30 Al1 N1 C2 -148.95(17) . . . . ?
P1 Al1 N1 C2 0.07(15) . . . . ?
C31 Al1 N1 C18 -28.1(2) . . . . ?
C30 Al1 N1 C18 31.7(2) . . . . ?
P1 Al1 N1 C18 -179.27(17) . . . . ?
N3 P1 N2 C10 175.9(2) . . . . ?
C1 P1 N2 C10 61.1(2) . . . . ?
Al1 P1 N2 C10 -52.9(2) . . . . ?
N3 P1 N2 Si1 1.53(9) . . . . ?
C1 P1 N2 Si1 -113.29(11) . . . . ?
Al1 P1 N2 Si1 132.65(6) . . . . ?
N3 Si1 N2 C10 -175.4(2) . . . . ?
C8 Si1 N2 C10 -60.4(3) . . . . ?
C9 Si1 N2 C10 69.0(3) . . . . ?
N3 Si1 N2 P1 -1.49(9) . . . . ?
C8 Si1 N2 P1 113.48(12) . . . . ?
C9 Si1 N2 P1 -117.12(12) . . . . ?
N2 P1 N3 C14 164.41(19) . . . . ?
C1 P1 N3 C14 -79.7(2) . . . . ?
Al1 P1 N3 C14 32.3(2) . . . . ?
N2 P1 N3 Si1 -1.52(9) . . . . ?
C1 P1 N3 Si1 114.39(11) . . . . ?
Al1 P1 N3 Si1 -133.63(6) . . . . ?
N2 Si1 N3 C14 -163.0(2) . . . . ?
C8 Si1 N3 C14 82.1(2) . . . . ?
C9 Si1 N3 C14 -47.4(2) . . . . ?
N2 Si1 N3 P1 1.49(9) . . . . ?
C8 Si1 N3 P1 -113.36(12) . . . . ?
C9 Si1 N3 P1 117.09(12) . . . . ?
N3 P1 C1 C2 129.4(2) . . . . ?
N2 P1 C1 C2 -133.3(2) . . . . ?
Al1 P1 C1 C2 -1.0(2) . . . . ?
N3 P1 C1 C6' -64.7(4) . . . . ?
N2 P1 C1 C6' 32.6(4) . . . . ?
Al1 P1 C1 C6' 164.9(4) . . . . ?
N3 P1 C1 C6 -31.1(4) . . . . ?
N2 P1 C1 C6 66.2(4) . . . . ?
Al1 P1 C1 C6 -161.4(4) . . . . ?
C18 N1 C2 C1 178.5(2) . . . . ?
Al1 N1 C2 C1 -0.9(3) . . . . ?
C18 N1 C2 C3' 6.6(6) . . . . ?
Al1 N1 C2 C3' -172.8(5) . . . . ?
C18 N1 C2 C3 -8.0(5) . . . . ?
Al1 N1 C2 C3 172.6(4) . . . . ?
C6' C1 C2 N1 -167.8(3) . . . . ?
C6 C1 C2 N1 167.7(3) . . . . ?
P1 C1 C2 N1 1.4(4) . . . . ?
C6' C1 C2 C3' 5.6(5) . . . . ?
P1 C1 C2 C3' 174.8(4) . . . . ?
C6 C1 C2 C3 -6.6(5) . . . . ?
P1 C1 C2 C3 -173.0(4) . . . . ?
N1 C2 C3 C4 119.2(5) . . . . ?
C1 C2 C3 C4 -66.4(6) . . . . ?
N1 C2 C3 C7 -136.0(5) . . . . ?
C1 C2 C3 C7 38.4(6) . . . . ?
C2 C3 C4 C5 70.5(6) . . . . ?
C7 C3 C4 C5 -35.1(6) . . . . ?
C3 C4 C5 C6 -2.1(6) . . . . ?
C4 C5 C6 C7 38.1(5) . . . . ?
C4 C5 C6 C1 -68.9(4) . . . . ?
C2 C1 C6 C5 76.9(4) . . . . ?
P1 C1 C6 C5 -120.9(4) . . . . ?
C2 C1 C6 C7 -27.1(5) . . . . ?
P1 C1 C6 C7 135.1(4) . . . . ?
C2 C3 C7 C6 -50.2(6) . . . . ?
C4 C3 C7 C6 56.4(6) . . . . ?
C5 C6 C7 C3 -57.7(5) . . . . ?
C1 C6 C7 C3 46.9(5) . . . . ?
N1 C2 C3' C4' -118.4(5) . . . . ?
C1 C2 C3' C4' 68.2(6) . . . . ?
N1 C2 C3' C7' 136.9(4) . . . . ?
C1 C2 C3' C7' -36.5(6) . . . . ?
C2 C3' C4' C5' -71.5(7) . . . . ?
C7' C3' C4' C5' 34.4(7) . . . . ?
C3' C4' C5' C6' 1.9(7) . . . . ?
C2 C1 C6' C5' -76.1(4) . . . . ?
P1 C1 C6' C5' 117.1(4) . . . . ?
C2 C1 C6' C7' 26.9(4) . . . . ?
P1 C1 C6' C7' -139.9(3) . . . . ?
C4' C5' C6' C1 67.2(5) . . . . ?
C4' C5' C6' C7' -37.4(5) . . . . ?
C2 C3' C7' C6' 49.9(6) . . . . ?
C4' C3' C7' C6' -56.5(6) . . . . ?
C1 C6' C7' C3' -45.6(5) . . . . ?
C5' C6' C7' C3' 57.5(5) . . . . ?
P1 N2 C10 C12 -121.2(9) . . . . ?
Si1 N2 C10 C12 50.9(10) . . . . ?
P1 N2 C10 C11 114.3(8) . . . . ?
Si1 N2 C10 C11 -73.6(8) . . . . ?
P1 N2 C10 C11' 25.8(6) . . . . ?
Si1 N2 C10 C11' -162.0(5) . . . . ?
P1 N2 C10 C12' 151.9(5) . . . . ?
Si1 N2 C10 C12' -35.9(5) . . . . ?
P1 N2 C10 C13 -1.2(6) . . . . ?
Si1 N2 C10 C13 170.9(5) . . . . ?
P1 N2 C10 C13' -94.0(4) . . . . ?
Si1 N2 C10 C13' 78.2(4) . . . . ?
P1 N3 C14 C15 37.6(3) . . . . ?
Si1 N3 C14 C15 -162.2(3) . . . . ?
P1 N3 C14 C17 162.1(2) . . . . ?
Si1 N3 C14 C17 -37.7(3) . . . . ?
P1 N3 C14 C16 -81.6(3) . . . . ?
Si1 N3 C14 C16 78.6(3) . . . . ?
C2 N1 C18 C19 -92.2(2) . . . . ?
Al1 N1 C18 C19 87.1(2) . . . . ?
C2 N1 C18 C23 87.8(2) . . . . ?
Al1 N1 C18 C23 -92.9(2) . . . . ?
C23 C18 C19 C20 1.3(3) . . . . ?
N1 C18 C19 C20 -178.60(19) . . . . ?
C23 C18 C19 C24 -178.6(2) . . . . ?
N1 C18 C19 C24 1.5(3) . . . . ?
C18 C19 C20 C21 -1.0(3) . . . . ?
C24 C19 C20 C21 178.9(2) . . . . ?
C19 C20 C21 C22 0.4(3) . . . . ?
C20 C21 C22 C23 -0.1(3) . . . . ?
C21 C22 C23 C18 0.5(3) . . . . ?
C21 C22 C23 C27 -179.7(2) . . . . ?
C19 C18 C23 C22 -1.1(3) . . . . ?
N1 C18 C23 C22 178.85(18) . . . . ?
C19 C18 C23 C27 179.1(2) . . . . ?
N1 C18 C23 C27 -1.0(3) . . . . ?
C20 C19 C24 C25 71.7(3) . . . . ?
C18 C19 C24 C25 -108.4(3) . . . . ?
C20 C19 C24 C26 -52.1(3) . . . . ?
C18 C19 C24 C26 127.8(3) . . . . ?
C22 C23 C27 C29 -71.0(3) . . . . ?
C18 C23 C27 C29 108.8(3) . . . . ?
C22 C23 C27 C28 53.1(3) . . . . ?
C18 C23 C27 C28 -127.1(3) . . . . ?
N1 Al1 C30 C31 -109.62(16) . . . . ?
P1 Al1 C30 C31 111.97(14) . . . . ?
C31 Al1 C30 C32 -171.8(8) . . . . ?
N1 Al1 C30 C32 78.5(7) . . . . ?
P1 Al1 C30 C32 -59.9(7) . . . . ?
C32 C30 C31 C34 -2.1(5) . . . . ?
Al1 C30 C31 C34 -179.0(3) . . . . ?
C32 C30 C31 Al1 177.0(3) . . . . ?
N1 Al1 C31 C30 113.89(16) . . . . ?
P1 Al1 C31 C30 -106.24(14) . . . . ?
N1 Al1 C31 C34 -68.5(6) . . . . ?
C30 Al1 C31 C34 177.6(7) . . . . ?
P1 Al1 C31 C34 71.4(6) . . . . ?
C31 C30 C32 C33 155.3(3) . . . . ?
Al1 C30 C32 C33 -34.4(9) . . . . ?
C30 C31 C34 C35 140.7(3) . . . . ?
Al1 C31 C34 C35 -36.5(8) . . . . ?
C36 C37 C38 C39 -179.1(9) . . . . ?
C37 C38 C39 C40 -175.7(14) . . . . ?
